data_4114217
loop_
_publ_author_name
'Takuya Yamamoto'
'Atta M. Arif'
'Peter J. Stang'

_publ_section_title
;
 Dynamic Equilibrium of a Supramolecular Dimeric Rhomboid and Trimeric
 Hexagon and Determination of Its Thermodynamic Constants
;
_journal_name_full 'Journal of the American Chemical Society'
_journal_page_first 12309
_journal_page_last 12317
_journal_paper_doi 10.1021/ja0302984
_journal_volume 125
_journal_year 2003
_chemical_formula_sum 'C55 H62 F12 N6 O13 P4 Pt2 S4'
_chemical_formula_weight 1885.41
_chemical_name_systematic
;
 ?
;
_space_group_IT_number 2
_symmetry_cell_setting triclinic
_symmetry_space_group_name_Hall '-P 1'
_symmetry_space_group_name_H-M 'P -1'
_atom_sites_solution_hydrogens geom
_atom_sites_solution_primary direct
_atom_sites_solution_secondary difmap
_audit_creation_method SHELXL-97
_cell_angle_alpha 92.2330(8)
_cell_angle_beta 97.2203(8)
_cell_angle_gamma 101.0409(16)
_cell_formula_units_Z 1
_cell_length_a 8.6749(2)
_cell_length_b 9.0021(2)
_cell_length_c 23.7069(6)
_cell_measurement_reflns_used 5208
_cell_measurement_temperature 150(1)
_cell_measurement_theta_max 25.35
_cell_measurement_theta_min 1.018
_cell_volume 1798.87(7)
_computing_cell_refinement DENZO-SMN
_computing_data_collection 'Nonius COLLECT'
_computing_data_reduction DENZO-SMN
_computing_molecular_graphics 'WinGX, Ortep3'
_computing_structure_refinement 'SHELXL-97 (Sheldrick, 1997)'
_computing_structure_solution SIR97
_diffrn_ambient_temperature 150(1)
_diffrn_measured_fraction_theta_full 0.968
_diffrn_measured_fraction_theta_max 0.968
_diffrn_measurement_device_type 'Nonius KappaCCD Diffractometer'
_diffrn_measurement_method 'Phi plus Omega scan'
_diffrn_radiation_monochromator graphite
_diffrn_radiation_source 'fine-focus sealed tube'
_diffrn_radiation_type MoK\a
_diffrn_radiation_wavelength 0.71073
_diffrn_reflns_av_R_equivalents 0.0245
_diffrn_reflns_av_sigmaI/netI 0.0467
_diffrn_reflns_limit_h_max 9
_diffrn_reflns_limit_h_min -10
_diffrn_reflns_limit_k_max 10
_diffrn_reflns_limit_k_min -10
_diffrn_reflns_limit_l_max 28
_diffrn_reflns_limit_l_min -26
_diffrn_reflns_number 10160
_diffrn_reflns_theta_full 25.33
_diffrn_reflns_theta_max 25.33
_diffrn_reflns_theta_min 3.07
_diffrn_standards_decay_% '< 2.0'
_exptl_absorpt_coefficient_mu 4.180
_exptl_absorpt_correction_T_max 0.8182
_exptl_absorpt_correction_T_min 0.4213
_exptl_absorpt_correction_type multi-scan
_exptl_absorpt_process_details 'DENZO-SMN (Otwinowski & Minor, 1997)'
_exptl_crystal_colour 'light brown'
_exptl_crystal_density_diffrn 1.740
_exptl_crystal_description plate
_exptl_crystal_F_000 926
_exptl_crystal_size_max 0.25
_exptl_crystal_size_mid 0.15
_exptl_crystal_size_min 0.05
_refine_diff_density_max 1.307
_refine_diff_density_min -1.018
_refine_diff_density_rms 0.131
_refine_ls_extinction_coef 0.0025(5)
_refine_ls_extinction_expression Fc^*^=kFc[1+0.001xFc^2^\l^3^/sin(2\q)]^-1/4^
_refine_ls_extinction_method SHELXL
_refine_ls_goodness_of_fit_ref 1.051
_refine_ls_hydrogen_treatment mixed
_refine_ls_matrix_type full
_refine_ls_number_parameters 459
_refine_ls_number_reflns 6376
_refine_ls_number_restraints 0
_refine_ls_restrained_S_all 1.051
_refine_ls_R_factor_all 0.0465
_refine_ls_R_factor_gt 0.0404
_refine_ls_shift/su_max 0.001
_refine_ls_shift/su_mean 0.000
_refine_ls_structure_factor_coef Fsqd
_refine_ls_weighting_details 'calc w=1/[\s^2^(Fo^2^)+(0.0496P)^2^+6.8751P] where P=(Fo^2^+2Fc^2^)/3'
_refine_ls_weighting_scheme calc
_refine_ls_wR_factor_gt 0.1007
_refine_ls_wR_factor_ref 0.1046
_reflns_number_gt 5782
_reflns_number_total 6376
_reflns_threshold_expression >2sigma(I)
_cod_data_source_file ja0302984_2.cif
_cod_data_source_block compound3
_cod_database_code 4114217

loop_
_symmetry_equiv_pos_as_xyz
'x, y, z'
'-x, -y, -z'

loop_
_atom_site_label
_atom_site_type_symbol
_atom_site_fract_x
_atom_site_fract_y
_atom_site_fract_z
_atom_site_U_iso_or_equiv
_atom_site_adp_type
_atom_site_occupancy
_atom_site_symmetry_multiplicity
_atom_site_calc_flag
_atom_site_refinement_flags
_atom_site_disorder_assembly
_atom_site_disorder_group
Pt1 Pt -0.08162(3) 0.04815(2) 0.184647(9) 0.03037(12) Uani 1 1 d . . .
S1 S 0.1901(5) 0.3275(3) 0.08566(13) 0.0300(9) Uani 0.705(12) 1 d P A 1
S2 S 0.5755(4) 0.7580(3) 0.29169(18) 0.0528(13) Uani 0.705(12) 1 d P A 1
S4 S 0.632(2) 0.7470(16) 0.2704(7) 0.099(4) Uiso 0.295(12) 1 d P A 2
S3 S 0.2314(12) 0.2967(11) 0.0747(4) 0.040(2) Uiso 0.295(12) 1 d P A 2
P1 P -0.0593(2) -0.16327(17) 0.13475(7) 0.0362(4) Uani 1 1 d . . .
P2 P -0.27867(19) 0.10366(18) 0.12213(7) 0.0367(4) Uani 1 1 d . . .
F1 F 0.4390(7) 0.4920(9) 0.0509(4) 0.119(3) Uani 1 1 d . A .
F2 F 0.2220(7) 0.5385(6) 0.0134(2) 0.0770(15) Uani 1 1 d . A .
F3 F 0.3189(10) 0.6128(6) 0.1002(3) 0.100(2) Uani 1 1 d . A .
F4 F 0.5095(11) 0.4676(7) 0.2746(4) 0.140(3) Uani 1 1 d . . .
F5 F 0.7105(14) 0.6075(15) 0.2364(5) 0.191(5) Uani 1 1 d . . .
F6 F 0.469(2) 0.5956(14) 0.2013(5) 0.239(8) Uani 1 1 d . . .
O1 O 0.2912(7) 0.2921(7) 0.1329(3) 0.0683(16) Uani 1 1 d . . .
O2 O 0.1700(16) 0.2247(7) 0.0368(3) 0.150(5) Uani 1 1 d . . .
O3 O 0.0504(8) 0.3679(9) 0.0999(4) 0.098(2) Uani 1 1 d . . .
O4 O 0.6905(16) 0.7301(17) 0.3460(7) 0.201(7) Uani 1 1 d . . .
O5 O 0.6355(12) 0.8868(8) 0.2689(5) 0.130(4) Uani 1 1 d . . .
O6 O 0.4241(11) 0.7279(10) 0.3191(8) 0.204(8) Uani 1 1 d . . .
N1 N 0.1029(6) 0.0202(5) 0.2476(2) 0.0306(10) Uani 1 1 d . . .
N2 N 1.0292(9) 0.1283(11) 0.4525(3) 0.083(3) Uani 1 1 d . . .
N3 N 1.0779(6) 0.7601(5) 0.7605(2) 0.0340(11) Uani 1 1 d . . .
C1 C 0.2501(8) 0.0919(7) 0.2424(3) 0.0400(15) Uani 1 1 d . . .
H1 H 0.2709 0.1339 0.2073 0.048 Uiso 1 1 calc R . .
C2 C 0.3722(8) 0.1063(8) 0.2867(3) 0.0425(15) Uani 1 1 d . . .
H2 H 0.4758 0.1573 0.2820 0.051 Uiso 1 1 calc R . .
C3 C 0.3435(8) 0.0460(7) 0.3383(3) 0.0397(15) Uani 1 1 d . . .
C4 C 0.1897(9) -0.0273(8) 0.3434(3) 0.0452(16) Uani 1 1 d . . .
H4 H 0.1652 -0.0683 0.3782 0.054 Uiso 1 1 calc R . .
C5 C 0.0747(8) -0.0394(7) 0.2975(3) 0.0402(15) Uani 1 1 d . . .
H5 H -0.0294 -0.0918 0.3009 0.048 Uiso 1 1 calc R . .
C6 C 0.4749(9) 0.0631(8) 0.3830(3) 0.0494(17) Uani 1 1 d . . .
C7 C 0.5944(9) 0.0861(9) 0.4159(3) 0.0497(17) Uani 1 1 d . . .
C8 C 0.7479(9) 0.1273(9) 0.4498(3) 0.0497(18) Uani 1 1 d . . .
C9 C 0.7764(9) 0.2150(8) 0.4995(3) 0.0466(17) Uani 1 1 d . . .
H9 H 0.6911 0.2433 0.5159 0.056 Uiso 1 1 calc R . .
C10 C 0.9302(9) 0.2627(9) 0.5257(3) 0.0510(18) Uani 1 1 d . . .
C11 C 1.0532(11) 0.2179(11) 0.5001(4) 0.072(3) Uani 1 1 d . . .
H11 H 1.1591 0.2535 0.5177 0.086 Uiso 1 1 calc R . .
C12 C 0.8770(11) 0.0866(12) 0.4285(4) 0.072(3) Uani 1 1 d . . .
H12 H 0.8562 0.0242 0.3941 0.087 Uiso 1 1 calc R . .
C13 C 0.9656(9) 0.3598(8) 0.5778(3) 0.0485(17) Uani 1 1 d . . .
C14 C 0.9947(9) 0.4399(8) 0.6205(3) 0.0457(16) Uani 1 1 d . . .
C15 C 1.0264(8) 0.5439(7) 0.6695(3) 0.0399(15) Uani 1 1 d . . .
C16 C 1.1548(8) 0.6651(8) 0.6756(3) 0.0439(15) Uani 1 1 d . . .
H16 H 1.2277 0.6745 0.6486 0.053 Uiso 1 1 calc R . .
C17 C 1.1762(8) 0.7713(8) 0.7206(3) 0.0442(16) Uani 1 1 d . . .
H17 H 1.2628 0.8549 0.7236 0.053 Uiso 1 1 calc R . .
C18 C 0.9564(8) 0.6397(7) 0.7563(3) 0.0356(13) Uani 1 1 d . . .
H18 H 0.8892 0.6292 0.7852 0.043 Uiso 1 1 calc R . .
C19 C 0.9269(8) 0.5318(7) 0.7115(3) 0.0418(15) Uani 1 1 d . . .
H19 H 0.8390 0.4496 0.7092 0.050 Uiso 1 1 calc R . .
C20 C 0.0361(11) -0.2874(8) 0.1790(3) 0.056(2) Uani 1 1 d . . .
H20A H 0.0477 -0.3757 0.1556 0.084 Uiso 1 1 calc R . .
H20B H -0.0286 -0.3212 0.2089 0.084 Uiso 1 1 calc R . .
H20C H 0.1410 -0.2327 0.1966 0.084 Uiso 1 1 calc R . .
C21 C 0.0638(10) -0.1227(8) 0.0790(3) 0.0528(18) Uani 1 1 d . . .
H21A H 0.1656 -0.0586 0.0951 0.079 Uiso 1 1 calc R . .
H21B H 0.0105 -0.0697 0.0495 0.079 Uiso 1 1 calc R . .
H21C H 0.0823 -0.2179 0.0622 0.079 Uiso 1 1 calc R . .
C22 C -0.2389(10) -0.2872(8) 0.1021(3) 0.0538(19) Uani 1 1 d . . .
H22A H -0.2932 -0.2346 0.0727 0.081 Uiso 1 1 calc R . .
H22B H -0.3083 -0.3162 0.1311 0.081 Uiso 1 1 calc R . .
H22C H -0.2132 -0.3784 0.0847 0.081 Uiso 1 1 calc R . .
C23 C -0.4732(9) -0.0037(10) 0.1306(4) 0.063(2) Uani 1 1 d . . .
H23A H -0.5549 0.0366 0.1070 0.094 Uiso 1 1 calc R . .
H23B H -0.4895 0.0049 0.1707 0.094 Uiso 1 1 calc R . .
H23C H -0.4803 -0.1106 0.1187 0.094 Uiso 1 1 calc R . .
C24 C -0.3026(10) 0.2970(8) 0.1354(4) 0.065(2) Uani 1 1 d . . .
H24A H -0.2056 0.3673 0.1296 0.098 Uiso 1 1 calc R . .
H24B H -0.3234 0.3116 0.1748 0.098 Uiso 1 1 calc R . .
H24C H -0.3919 0.3167 0.1091 0.098 Uiso 1 1 calc R . .
C25 C -0.2648(9) 0.0850(9) 0.0471(3) 0.0527(19) Uani 1 1 d . . .
H25A H -0.3585 0.1111 0.0253 0.079 Uiso 1 1 calc R . .
H25B H -0.2591 -0.0199 0.0364 0.079 Uiso 1 1 calc R . .
H25C H -0.1693 0.1534 0.0388 0.079 Uiso 1 1 calc R . .
C26 C 0.2933(9) 0.4984(8) 0.0611(3) 0.0442(16) Uani 1 1 d . . .
C27 C 0.560(2) 0.5899(15) 0.2497(6) 0.110(4) Uani 1 1 d . A .
O7 O 0.504(2) 0.6397(19) 0.4377(6) 0.098(5) Uani 0.50 1 d P . .
C28 C 0.445(4) 0.464(3) 0.4205(9) 0.114(10) Uani 0.50 1 d P . .

loop_
_atom_site_aniso_label
_atom_site_aniso_U_11
_atom_site_aniso_U_22
_atom_site_aniso_U_33
_atom_site_aniso_U_23
_atom_site_aniso_U_13
_atom_site_aniso_U_12
Pt1 0.03075(16) 0.02474(15) 0.03145(16) -0.00207(9) -0.00622(9) 0.00270(9)
S1 0.0312(15) 0.0273(13) 0.0287(13) -0.0061(10) 0.0015(10) 0.0026(10)
S2 0.0460(18) 0.0285(14) 0.080(2) -0.0032(12) 0.0104(15) -0.0006(10)
P1 0.0497(10) 0.0233(7) 0.0322(8) -0.0007(6) -0.0007(7) 0.0034(6)
P2 0.0306(8) 0.0301(8) 0.0429(9) 0.0011(7) -0.0115(7) 0.0011(6)
F1 0.051(3) 0.142(6) 0.174(7) 0.082(5) 0.043(4) 0.012(3)
F2 0.103(4) 0.064(3) 0.058(3) 0.026(2) -0.011(3) 0.011(3)
F3 0.166(7) 0.052(3) 0.074(4) -0.017(3) 0.019(4) 0.001(3)
F4 0.164(8) 0.055(4) 0.202(9) 0.032(5) 0.056(7) -0.001(4)
F5 0.172(10) 0.263(13) 0.189(11) 0.091(9) 0.129(9) 0.085(9)
F6 0.354(19) 0.178(10) 0.135(9) -0.031(8) -0.119(11) 0.034(11)
O1 0.068(4) 0.072(4) 0.058(4) 0.020(3) -0.009(3) 0.006(3)
O2 0.343(15) 0.033(3) 0.050(4) -0.009(3) 0.007(6) -0.014(6)
O3 0.059(4) 0.108(6) 0.125(7) 0.018(5) 0.026(4) 0.002(4)
O4 0.148(11) 0.209(14) 0.229(15) -0.112(12) -0.073(10) 0.079(10)
O5 0.150(8) 0.049(4) 0.214(11) 0.047(5) 0.101(8) 0.020(4)
O6 0.073(6) 0.070(5) 0.47(2) -0.078(9) 0.091(10) 0.005(4)
N1 0.034(3) 0.028(2) 0.027(3) -0.0032(19) -0.002(2) 0.006(2)
N2 0.065(5) 0.123(7) 0.056(5) -0.049(5) -0.020(4) 0.038(5)
N3 0.035(3) 0.028(3) 0.035(3) -0.002(2) -0.006(2) 0.005(2)
C1 0.043(4) 0.044(4) 0.031(3) 0.005(3) -0.002(3) 0.006(3)
C2 0.035(3) 0.050(4) 0.039(4) 0.001(3) -0.002(3) 0.004(3)
C3 0.043(4) 0.045(4) 0.029(3) -0.007(3) -0.008(3) 0.014(3)
C4 0.051(4) 0.049(4) 0.034(4) 0.004(3) 0.001(3) 0.010(3)
C5 0.045(4) 0.041(4) 0.032(3) 0.004(3) 0.001(3) 0.005(3)
C6 0.062(5) 0.051(4) 0.032(4) -0.005(3) -0.007(3) 0.011(3)
C7 0.052(4) 0.060(5) 0.034(4) -0.001(3) -0.010(3) 0.013(3)
C8 0.057(5) 0.056(4) 0.033(4) -0.008(3) -0.014(3) 0.020(3)
C9 0.058(4) 0.053(4) 0.026(3) -0.003(3) -0.011(3) 0.015(3)
C10 0.059(5) 0.059(5) 0.031(4) -0.008(3) -0.016(3) 0.018(4)
C11 0.060(5) 0.099(7) 0.052(5) -0.032(5) -0.024(4) 0.030(5)
C12 0.073(6) 0.097(7) 0.039(4) -0.027(4) -0.021(4) 0.023(5)
C13 0.065(5) 0.045(4) 0.033(4) -0.003(3) -0.012(3) 0.019(3)
C14 0.052(4) 0.046(4) 0.038(4) -0.003(3) -0.008(3) 0.017(3)
C15 0.051(4) 0.035(3) 0.031(3) -0.003(3) -0.015(3) 0.015(3)
C16 0.042(4) 0.044(4) 0.045(4) -0.005(3) 0.004(3) 0.011(3)
C17 0.038(4) 0.037(4) 0.054(4) -0.007(3) 0.000(3) 0.006(3)
C18 0.040(3) 0.029(3) 0.034(3) 0.002(3) -0.004(3) 0.005(3)
C19 0.052(4) 0.029(3) 0.036(4) -0.001(3) -0.012(3) 0.000(3)
C20 0.087(6) 0.035(4) 0.046(4) 0.000(3) -0.005(4) 0.023(4)
C21 0.071(5) 0.040(4) 0.051(4) 0.005(3) 0.015(4) 0.014(3)
C22 0.069(5) 0.028(3) 0.052(4) -0.005(3) -0.009(4) -0.007(3)
C23 0.035(4) 0.081(6) 0.067(5) 0.023(4) -0.006(3) 0.003(4)
C24 0.058(5) 0.040(4) 0.090(6) -0.003(4) -0.033(4) 0.020(3)
C25 0.044(4) 0.063(5) 0.047(4) 0.020(4) -0.003(3) 0.001(3)
C26 0.054(4) 0.036(4) 0.043(4) 0.000(3) 0.007(3) 0.011(3)
C27 0.161(14) 0.079(8) 0.095(10) 0.009(7) 0.033(10) 0.024(8)
O7 0.138(14) 0.111(12) 0.067(9) 0.017(8) 0.053(9) 0.048(10)
C28 0.22(3) 0.095(16) 0.067(13) 0.035(12) 0.056(17) 0.103(19)

loop_
_atom_type_symbol
_atom_type_description
_atom_type_scat_dispersion_real
_atom_type_scat_dispersion_imag
_atom_type_scat_source
C C 0.0033 0.0016 'International Tables Vol C Tables 4.2.6.8 and 6.1.1.4'
H H 0.0000 0.0000 'International Tables Vol C Tables 4.2.6.8 and 6.1.1.4'
N N 0.0061 0.0033 'International Tables Vol C Tables 4.2.6.8 and 6.1.1.4'
O O 0.0106 0.0060 'International Tables Vol C Tables 4.2.6.8 and 6.1.1.4'
F F 0.0171 0.0103 'International Tables Vol C Tables 4.2.6.8 and 6.1.1.4'
P P 0.1023 0.0942 'International Tables Vol C Tables 4.2.6.8 and 6.1.1.4'
S S 0.1246 0.1234 'International Tables Vol C Tables 4.2.6.8 and 6.1.1.4'
Pt Pt -1.7033 8.3905 'International Tables Vol C Tables 4.2.6.8 and 6.1.1.4'

loop_
_geom_angle_atom_site_label_1
_geom_angle_atom_site_label_2
_geom_angle_atom_site_label_3
_geom_angle
_geom_angle_site_symmetry_1
_geom_angle_site_symmetry_3
N1 Pt1 N3 81.28(19) . 2_666
N1 Pt1 P1 91.01(13) . .
N3 Pt1 P1 172.29(14) 2_666 .
N1 Pt1 P2 173.59(13) . .
N3 Pt1 P2 92.37(14) 2_666 .
P1 Pt1 P2 95.34(6) . .
O3 S1 O1 114.1(5) . .
O3 S1 O2 115.4(7) . .
O1 S1 O2 114.3(6) . .
O3 S1 C26 103.1(4) . .
O1 S1 C26 106.0(4) . .
O2 S1 C26 102.0(4) . .
O5 S2 O6 125.9(6) . .
O5 S2 O4 110.4(8) . .
O6 S2 O4 96.4(10) . .
O5 S2 C27 116.2(7) . .
O6 S2 C27 102.6(7) . .
O4 S2 C27 101.1(7) . .
O5 S4 C27 150.3(15) . .
O5 S4 F5 138.3(15) . .
C27 S4 F5 48.8(9) . .
O5 S4 O4 101.5(12) . .
C27 S4 O4 102.9(11) . .
F5 S4 O4 104.2(10) . .
O2 S3 O1 142.9(8) . .
O2 S3 C26 114.0(7) . .
O1 S3 C26 103.0(6) . .
O2 S3 O3 99.2(10) . .
O1 S3 O3 87.8(7) . .
C26 S3 O3 82.5(6) . .
C22 P1 C20 102.7(4) . .
C22 P1 C21 106.3(4) . .
C20 P1 C21 104.5(4) . .
C22 P1 Pt1 117.8(3) . .
C20 P1 Pt1 111.8(3) . .
C21 P1 Pt1 112.5(2) . .
C25 P2 C24 105.2(4) . .
C25 P2 C23 105.5(4) . .
C24 P2 C23 101.8(4) . .
C25 P2 Pt1 118.5(3) . .
C24 P2 Pt1 111.0(3) . .
C23 P2 Pt1 113.2(3) . .
C27 F5 S4 54.5(8) . .
S3 O1 S1 23.3(4) . .
S3 O2 S1 21.7(6) . .
S1 O3 S3 5.7(3) . .
S2 O4 S4 24.6(6) . .
S4 O5 S2 33.9(8) . .
C1 N1 C5 118.8(5) . .
C1 N1 Pt1 117.6(4) . .
C5 N1 Pt1 122.2(4) . .
C11 N2 C12 115.2(8) . .
C17 N3 C18 118.7(5) . .
C17 N3 Pt1 119.2(4) . 2_666
C18 N3 Pt1 120.4(4) . 2_666
N1 C1 C2 121.6(6) . .
N1 C1 H1 119.2 . .
C2 C1 H1 119.2 . .
C1 C2 C3 119.9(6) . .
C1 C2 H2 120.1 . .
C3 C2 H2 120.1 . .
C2 C3 C4 118.1(6) . .
C2 C3 C6 117.7(6) . .
C4 C3 C6 124.1(6) . .
C5 C4 C3 119.0(6) . .
C5 C4 H4 120.5 . .
C3 C4 H4 120.5 . .
N1 C5 C4 122.6(6) . .
N1 C5 H5 118.7 . .
C4 C5 H5 118.7 . .
C7 C6 C3 172.4(8) . .
C6 C7 C8 172.0(9) . .
C9 C8 C12 117.7(7) . .
C9 C8 C7 123.6(7) . .
C12 C8 C7 118.5(7) . .
C8 C9 C10 119.5(7) . .
C8 C9 H9 120.2 . .
C10 C9 H9 120.2 . .
C9 C10 C11 118.4(7) . .
C9 C10 C13 121.1(7) . .
C11 C10 C13 120.5(7) . .
N2 C11 C10 123.6(8) . .
N2 C11 H11 118.2 . .
C10 C11 H11 118.2 . .
N2 C12 C8 125.5(7) . .
N2 C12 H12 117.3 . .
C8 C12 H12 117.3 . .
C14 C13 C10 179.9(8) . .
C13 C14 C15 176.1(7) . .
C16 C15 C19 117.7(6) . .
C16 C15 C14 120.8(7) . .
C19 C15 C14 121.5(6) . .
C17 C16 C15 120.0(7) . .
C17 C16 H16 120.0 . .
C15 C16 H16 120.0 . .
N3 C17 C16 121.8(6) . .
N3 C17 H17 119.1 . .
C16 C17 H17 119.1 . .
N3 C18 C19 122.0(6) . .
N3 C18 H18 119.0 . .
C19 C18 H18 119.0 . .
C18 C19 C15 119.7(6) . .
C18 C19 H19 120.2 . .
C15 C19 H19 120.2 . .
P1 C20 H20A 109.5 . .
P1 C20 H20B 109.5 . .
H20A C20 H20B 109.5 . .
P1 C20 H20C 109.5 . .
H20A C20 H20C 109.5 . .
H20B C20 H20C 109.5 . .
P1 C21 H21A 109.5 . .
P1 C21 H21B 109.5 . .
H21A C21 H21B 109.5 . .
P1 C21 H21C 109.5 . .
H21A C21 H21C 109.5 . .
H21B C21 H21C 109.5 . .
P1 C22 H22A 109.5 . .
P1 C22 H22B 109.5 . .
H22A C22 H22B 109.5 . .
P1 C22 H22C 109.5 . .
H22A C22 H22C 109.5 . .
H22B C22 H22C 109.5 . .
P2 C23 H23A 109.5 . .
P2 C23 H23B 109.5 . .
H23A C23 H23B 109.5 . .
P2 C23 H23C 109.5 . .
H23A C23 H23C 109.5 . .
H23B C23 H23C 109.5 . .
P2 C24 H24A 109.5 . .
P2 C24 H24B 109.5 . .
H24A C24 H24B 109.5 . .
P2 C24 H24C 109.5 . .
H24A C24 H24C 109.5 . .
H24B C24 H24C 109.5 . .
P2 C25 H25A 109.5 . .
P2 C25 H25B 109.5 . .
H25A C25 H25B 109.5 . .
P2 C25 H25C 109.5 . .
H25A C25 H25C 109.5 . .
H25B C25 H25C 109.5 . .
F2 C26 F3 109.1(6) . .
F2 C26 F1 105.3(6) . .
F3 C26 F1 102.5(7) . .
F2 C26 S1 113.5(5) . .
F3 C26 S1 111.9(5) . .
F1 C26 S1 113.7(5) . .
F2 C26 S3 114.3(6) . .
F3 C26 S3 125.0(6) . .
F1 C26 S3 97.1(6) . .
S1 C26 S3 18.1(3) . .
F4 C27 F6 110.6(15) . .
F4 C27 F5 116.2(13) . .
F6 C27 F5 105.8(14) . .
F4 C27 S4 133.7(14) . .
F6 C27 S4 107.2(12) . .
F5 C27 S4 76.6(12) . .
F4 C27 S2 114.0(10) . .
F6 C27 S2 109.1(11) . .
F5 C27 S2 100.4(11) . .
S4 C27 S2 25.4(8) . .

loop_
_geom_bond_atom_site_label_1
_geom_bond_atom_site_label_2
_geom_bond_distance
_geom_bond_site_symmetry_2
Pt1 N1 2.106(5) .
Pt1 N3 2.113(5) 2_666
Pt1 P1 2.2543(16) .
Pt1 P2 2.2620(16) .
S1 O3 1.406(9) .
S1 O1 1.419(6) .
S1 O2 1.426(8) .
S1 C26 1.784(7) .
S2 O5 1.339(8) .
S2 O6 1.520(11) .
S2 O4 1.585(14) .
S2 C27 1.753(14) .
S4 O5 1.254(15) .
S4 C27 1.470(19) .
S4 F5 1.76(2) .
S4 O4 1.82(2) .
S3 O2 1.102(11) .
S3 O1 1.418(10) .
S3 C26 1.846(10) .
S3 O3 1.956(15) .
P1 C22 1.798(7) .
P1 C20 1.807(7) .
P1 C21 1.807(8) .
P2 C25 1.801(8) .
P2 C24 1.813(7) .
P2 C23 1.816(8) .
F1 C26 1.327(9) .
F2 C26 1.316(9) .
F3 C26 1.324(9) .
F4 C27 1.299(14) .
F5 C27 1.359(17) .
F6 C27 1.318(18) .
N1 C1 1.339(8) .
N1 C5 1.348(8) .
N2 C11 1.331(10) .
N2 C12 1.346(11) .
N3 C17 1.345(9) .
N3 C18 1.350(8) .
N3 Pt1 2.113(5) 2_666
C1 C2 1.378(9) .
C1 H1 0.9500 .
C2 C3 1.387(10) .
C2 H2 0.9500 .
C3 C4 1.392(10) .
C3 C6 1.437(9) .
C4 C5 1.366(9) .
C4 H4 0.9500 .
C5 H5 0.9500 .
C6 C7 1.194(10) .
C7 C8 1.441(10) .
C8 C9 1.360(10) .
C8 C12 1.389(12) .
C9 C10 1.379(10) .
C9 H9 0.9500 .
C10 C11 1.407(12) .
C10 C13 1.448(10) .
C11 H11 0.9500 .
C12 H12 0.9500 .
C13 C14 1.192(10) .
C14 C15 1.428(9) .
C15 C16 1.390(10) .
C15 C19 1.391(10) .
C16 C17 1.375(10) .
C16 H16 0.9500 .
C17 H17 0.9500 .
C18 C19 1.377(9) .
C18 H18 0.9500 .
C19 H19 0.9500 .
C20 H20A 0.9800 .
C20 H20B 0.9800 .
C20 H20C 0.9800 .
C21 H21A 0.9800 .
C21 H21B 0.9800 .
C21 H21C 0.9800 .
C22 H22A 0.9800 .
C22 H22B 0.9800 .
C22 H22C 0.9800 .
C23 H23A 0.9800 .
C23 H23B 0.9800 .
C23 H23C 0.9800 .
C24 H24A 0.9800 .
C24 H24B 0.9800 .
C24 H24C 0.9800 .
C25 H25A 0.9800 .
C25 H25B 0.9800 .
C25 H25C 0.9800 .
O7 C28 1.59(3) .

loop_
_geom_torsion_atom_site_label_1
_geom_torsion_atom_site_label_2
_geom_torsion_atom_site_label_3
_geom_torsion_atom_site_label_4
_geom_torsion
_geom_torsion_site_symmetry_1
N1 Pt1 P1 C22 139.9(3) .
N3 Pt1 P1 C22 138.7(11) 2_666
P2 Pt1 P1 C22 -40.9(3) .
N1 Pt1 P1 C20 21.4(4) .
N3 Pt1 P1 C20 20.2(11) 2_666
P2 Pt1 P1 C20 -159.5(3) .
N1 Pt1 P1 C21 -95.8(3) .
N3 Pt1 P1 C21 -97.0(11) 2_666
P2 Pt1 P1 C21 83.3(3) .
N1 Pt1 P2 C25 129.2(13) .
N3 Pt1 P2 C25 137.1(3) 2_666
P1 Pt1 P2 C25 -43.0(3) .
N1 Pt1 P2 C24 7.3(13) .
N3 Pt1 P2 C24 15.2(4) 2_666
P1 Pt1 P2 C24 -164.8(4) .
N1 Pt1 P2 C23 -106.4(13) .
N3 Pt1 P2 C23 -98.6(4) 2_666
P1 Pt1 P2 C23 81.4(4) .
O5 S4 F5 C27 -139(2) .
O4 S4 F5 C27 94.8(13) .
O2 S3 O1 S1 -113(2) .
C26 S3 O1 S1 71.2(10) .
O3 S3 O1 S1 -10.5(7) .
O3 S1 O1 S3 163.8(10) .
O2 S1 O1 S3 28.1(10) .
C26 S1 O1 S3 -83.5(10) .
O1 S3 O2 S1 102(2) .
C26 S3 O2 S1 -82.9(13) .
O3 S3 O2 S1 3.0(8) .
O3 S1 O2 S3 -175.5(13) .
O1 S1 O2 S3 -40.3(12) .
C26 S1 O2 S3 73.6(12) .
O1 S1 O3 S3 -126(3) .
O2 S1 O3 S3 10(3) .
C26 S1 O3 S3 120(3) .
O2 S3 O3 S1 -169(3) .
O1 S3 O3 S1 48(3) .
C26 S3 O3 S1 -55(3) .
O5 S2 O4 S4 -67.2(12) .
O6 S2 O4 S4 160.5(12) .
C27 S2 O4 S4 56.3(12) .
O5 S4 O4 S2 70.3(14) .
C27 S4 O4 S2 -92.6(16) .
F5 S4 O4 S2 -142.9(16) .
C27 S4 O5 S2 88(4) .
F5 S4 O5 S2 177(3) .
O4 S4 O5 S2 -56.3(11) .
O6 S2 O5 S4 -158.5(16) .
O4 S2 O5 S4 86.9(13) .
C27 S2 O5 S4 -27.5(14) .
N3 Pt1 N1 C1 -86.8(5) 2_666
P1 Pt1 N1 C1 93.4(4) .
P2 Pt1 N1 C1 -78.8(14) .
N3 Pt1 N1 C5 79.3(5) 2_666
P1 Pt1 N1 C5 -100.5(5) .
P2 Pt1 N1 C5 87.3(13) .
C5 N1 C1 C2 -0.2(9) .
Pt1 N1 C1 C2 166.4(5) .
N1 C1 C2 C3 -0.2(10) .
C1 C2 C3 C4 -0.3(10) .
C1 C2 C3 C6 179.6(7) .
C2 C3 C4 C5 1.2(10) .
C6 C3 C4 C5 -178.7(7) .
C1 N1 C5 C4 1.1(10) .
Pt1 N1 C5 C4 -164.9(5) .
C3 C4 C5 N1 -1.6(11) .
C2 C3 C6 C7 1(6) .
C4 C3 C6 C7 -179(100) .
C3 C6 C7 C8 8(11) .
C6 C7 C8 C9 111(6) .
C6 C7 C8 C12 -63(6) .
C12 C8 C9 C10 1.5(12) .
C7 C8 C9 C10 -172.8(7) .
C8 C9 C10 C11 -0.2(12) .
C8 C9 C10 C13 178.2(7) .
C12 N2 C11 C10 2.5(16) .
C9 C10 C11 N2 -2.0(15) .
C13 C10 C11 N2 179.6(9) .
C11 N2 C12 C8 -1.1(16) .
C9 C8 C12 N2 -0.8(15) .
C7 C8 C12 N2 173.7(10) .
C9 C10 C13 C14 -80(100) .
C11 C10 C13 C14 99(100) .
C10 C13 C14 C15 11(100) .
C13 C14 C15 C16 -70(12) .
C13 C14 C15 C19 107(12) .
C19 C15 C16 C17 -2.6(10) .
C14 C15 C16 C17 174.6(6) .
C18 N3 C17 C16 0.9(10) .
Pt1 N3 C17 C16 -164.3(5) 2_666
C15 C16 C17 N3 1.7(11) .
C17 N3 C18 C19 -2.5(9) .
Pt1 N3 C18 C19 162.6(5) 2_666
N3 C18 C19 C15 1.5(9) .
C16 C15 C19 C18 1.1(9) .
C14 C15 C19 C18 -176.1(6) .
O3 S1 C26 F2 -66.5(7) .
O1 S1 C26 F2 173.4(6) .
O2 S1 C26 F2 53.5(8) .
O3 S1 C26 F3 57.5(7) .
O1 S1 C26 F3 -62.6(7) .
O2 S1 C26 F3 177.5(8) .
O3 S1 C26 F1 173.1(7) .
O1 S1 C26 F1 52.9(8) .
O2 S1 C26 F1 -67.0(9) .
O3 S1 C26 S3 -163.0(11) .
O1 S1 C26 S3 76.8(10) .
O2 S1 C26 S3 -43.1(10) .
O2 S3 C26 F2 17.2(15) .
O1 S3 C26 F2 -165.6(7) .
O3 S3 C26 F2 -79.7(7) .
O2 S3 C26 F3 156.2(12) .
O1 S3 C26 F3 -26.6(11) .
O3 S3 C26 F3 59.3(8) .
O2 S3 C26 F1 -93.2(13) .
O1 S3 C26 F1 84.0(9) .
O3 S3 C26 F1 169.9(6) .
O2 S3 C26 S1 108.7(16) .
O1 S3 C26 S1 -74.1(11) .
O3 S3 C26 S1 11.9(8) .
S4 F5 C27 F4 -132.5(16) .
S4 F5 C27 F6 104.4(12) .
S4 F5 C27 S2 -9.0(6) .
O5 S4 C27 F4 -128(3) .
F5 S4 C27 F4 114(2) .
O4 S4 C27 F4 16(2) .
O5 S4 C27 F6 15(4) .
F5 S4 C27 F6 -102.7(15) .
O4 S4 C27 F6 159.6(14) .
O5 S4 C27 F5 118(4) .
O4 S4 C27 F5 -97.7(12) .
O5 S4 C27 S2 -83(4) .
F5 S4 C27 S2 159.0(15) .
O4 S4 C27 S2 61.2(12) .
O5 S2 C27 F4 176.6(11) .
O6 S2 C27 F4 -42.2(15) .
O4 S2 C27 F4 57.0(15) .
O5 S2 C27 F6 -59.2(16) .
O6 S2 C27 F6 82.0(15) .
O4 S2 C27 F6 -178.8(14) .
O5 S2 C27 F5 51.6(12) .
O6 S2 C27 F5 -167.1(11) .
O4 S2 C27 F5 -67.9(11) .
O5 S2 C27 S4 30.8(16) .
O6 S2 C27 S4 172.1(16) .
O4 S2 C27 S4 -88.7(15) .
